data_7025397
loop_
_publ_author_name
'Miao, Yan-Li'
'Liu, Jun-Liang'
'Lin, Zhuo-Jia'
'Ou, Yong-Cong'
'Leng, Ji-Dong'
'Tong, Ming-Liang'

_publ_section_title
;
 Synthesis, structures, adsorption behaviour and magnetic properties of a
 new family of polynuclear iron clusters.
;
_journal_issue 20
_journal_name_full 'Dalton transactions (Cambridge, England : 2003)'
_journal_page_first 4893
_journal_page_last 4902
_journal_paper_doi 10.1039/c000126k
_journal_volume 39
_journal_year 2010
_chemical_formula_sum 'C42 H52 Cl Fe3 N12 O21'
_chemical_formula_weight 1263.96
_chemical_name_systematic
;
?
;
_space_group_IT_number 163
_symmetry_cell_setting trigonal
_symmetry_space_group_name_Hall '-P 3 2c'
_symmetry_space_group_name_H-M 'P -3 1 c'
_atom_sites_solution_hydrogens geom
_atom_sites_solution_primary direct
_atom_sites_solution_secondary difmap
_audit_creation_method SHELXL-97
_cell_angle_alpha 90.00
_cell_angle_beta 90.00
_cell_angle_gamma 120.00
_cell_formula_units_Z 2
_cell_length_a 18.9538(16)
_cell_length_b 18.9538(16)
_cell_length_c 9.2975(9)
_cell_measurement_temperature 150(2)
_cell_volume 2892.6(4)
_computing_cell_refinement
;
CrysAlis RED, Oxford Diffraction Ltd.,
Version 1.171.31.7 (release 18-10-2006 CrysAlis171 .NET)
(compiled Oct 18 2006,16:28:17)
;
_computing_data_collection
;
CrysAlis CCD, Oxford Diffraction Ltd.,
Version 1.171.31.7 (release 18-10-2006 CrysAlis171 .NET)
(compiled Oct 18 2006,16:28:17)
;
_computing_data_reduction
;
CrysAlis RED, Oxford Diffraction Ltd.,
Version 1.171.31.7 (release 18-10-2006 CrysAlis171 .NET)
(compiled Oct 18 2006,16:28:17)
;
_computing_molecular_graphics 'Bruker SHELXTL'
_computing_publication_material 'Bruker SHELXTL'
_computing_structure_refinement 'Bruker SHELXTL'
_computing_structure_solution 'Bruker SHELXTL'
_diffrn_ambient_temperature 150(2)
_diffrn_measured_fraction_theta_full 0.985
_diffrn_measured_fraction_theta_max 0.985
_diffrn_measurement_device_type 'Goniometer Xcalibur, detector: Sapphire3'
_diffrn_measurement_method '\w and \p scan'
_diffrn_radiation_monochromator graphite
_diffrn_radiation_source 'fine-focus sealed tube'
_diffrn_radiation_type CuK\a
_diffrn_radiation_wavelength 1.54178
_diffrn_reflns_av_R_equivalents 0.0430
_diffrn_reflns_av_sigmaI/netI 0.0609
_diffrn_reflns_limit_h_max 9
_diffrn_reflns_limit_h_min -21
_diffrn_reflns_limit_k_max 21
_diffrn_reflns_limit_k_min -11
_diffrn_reflns_limit_l_max 2
_diffrn_reflns_limit_l_min -10
_diffrn_reflns_number 4425
_diffrn_reflns_theta_full 62.46
_diffrn_reflns_theta_max 62.46
_diffrn_reflns_theta_min 4.67
_exptl_absorpt_coefficient_mu 7.088
_exptl_absorpt_correction_T_max 0.6009
_exptl_absorpt_correction_T_min 0.2810
_exptl_absorpt_correction_type multi-scan
_exptl_absorpt_process_details
;
CrysAlis RED, Oxford Diffraction Ltd.,
Version 1.171.32.29 (release 10-06-2008 CrysAlis171 .NET)
(compiled Jun 10 2008,16:49:55)
Empirical absorption correction using spherical harmonics,
implemented in SCALE3 ABSPACK scaling algorithm.
;
_exptl_crystal_colour 'dark red'
_exptl_crystal_density_diffrn 1.451
_exptl_crystal_density_method 'not measured'
_exptl_crystal_description prism
_exptl_crystal_F_000 1302
_exptl_crystal_size_max 0.24
_exptl_crystal_size_mid 0.13
_exptl_crystal_size_min 0.08
_refine_diff_density_max 0.488
_refine_diff_density_min -0.624
_refine_diff_density_rms 0.089
_refine_ls_extinction_method none
_refine_ls_goodness_of_fit_ref 1.037
_refine_ls_hydrogen_treatment constr
_refine_ls_matrix_type full
_refine_ls_number_parameters 103
_refine_ls_number_reflns 1533
_refine_ls_number_restraints 0
_refine_ls_restrained_S_all 1.037
_refine_ls_R_factor_all 0.0663
_refine_ls_R_factor_gt 0.0518
_refine_ls_shift/su_max 0.000
_refine_ls_shift/su_mean 0.000
_refine_ls_structure_factor_coef Fsqd
_refine_ls_weighting_details 'calc w=1/[\s^2^(Fo^2^)+(0.0987P)^2^+0.0000P] where P=(Fo^2^+2Fc^2^)/3'
_refine_ls_weighting_scheme calc
_refine_ls_wR_factor_gt 0.1477
_refine_ls_wR_factor_ref 0.1525
_reflns_number_gt 1177
_reflns_number_total 1533
_reflns_threshold_expression >2sigma(I)
_cod_data_source_file c000126k.txt
_cod_data_source_block complex1
_cod_depositor_comments
;
The following automatic conversions were performed:

'_symmetry_cell_setting' value 'Trigonal' changed to 'trigonal'
according to /home/saulius/struct/CIF-dictionaries/cif_core.dic
dictionary named 'cif_core.dic' version 2.4.2 from 2011-04-26.

Automatic conversion script
Id: cif_fix_values 1891 2012-01-12 08:04:46Z andrius 
;
_cod_original_sg_symbol_H-M P-31c
_cod_database_code 7025397

loop_
_symmetry_equiv_pos_as_xyz
'x, y, z'
'-y, x-y, z'
'-x+y, -x, z'
'-y, -x, -z+1/2'
'-x+y, y, -z+1/2'
'x, x-y, -z+1/2'
'-x, -y, -z'
'y, -x+y, -z'
'x-y, x, -z'
'y, x, z-1/2'
'x-y, -y, z-1/2'
'-x, -x+y, z-1/2'

loop_
_atom_site_label
_atom_site_type_symbol
_atom_site_fract_x
_atom_site_fract_y
_atom_site_fract_z
_atom_site_U_iso_or_equiv
_atom_site_adp_type
_atom_site_occupancy
_atom_site_symmetry_multiplicity
_atom_site_calc_flag
_atom_site_refinement_flags
Fe1 Fe 0.39141(3) 0.60859(3) 0.7500 0.0150(3) Uani 1 2 d S
O1 O 0.3333 0.6667 0.7500 0.0177(15) Uani 1 6 d S
O2 O 0.45997(18) 0.78405(17) 0.5871(3) 0.0211(7) Uani 1 1 d .
N1 N 0.4961(2) 0.6018(2) 0.6527(3) 0.0188(8) Uani 1 1 d .
N2 N 0.4725(2) 0.7207(2) 0.6009(3) 0.0179(8) Uani 1 1 d .
C1 C 0.5460(3) 0.6554(3) 0.5539(4) 0.0209(10) Uani 1 1 d .
C2 C 0.6102(3) 0.6493(3) 0.4920(4) 0.0246(10) Uani 1 1 d .
H2 H 0.6435 0.6872 0.4207 0.029 Uiso 1 1 calc R
C3 C 0.6248(3) 0.5882(3) 0.5347(4) 0.0245(10) Uani 1 1 d .
H3 H 0.6682 0.5838 0.4931 0.029 Uiso 1 1 calc R
C4 C 0.5744(3) 0.5318(3) 0.6417(4) 0.0204(9) Uani 1 1 d .
C5 C 0.5110(3) 0.5428(3) 0.6963(4) 0.0167(9) Uani 1 1 d .
C6 C 0.5296(3) 0.7215(3) 0.5240(4) 0.0211(9) Uani 1 1 d .
H6 H 0.5588 0.7620 0.4533 0.025 Uiso 1 1 calc R
C7 C 0.5841(3) 0.4661(3) 0.6980(4) 0.0243(10) Uani 1 1 d .
H7 H 0.6264 0.4580 0.6617 0.029 Uiso 1 1 calc R
Cl1 Cl 0.6860(6) 0.8430(3) 0.2500 0.115(4) Uani 0.33 2 d SP

loop_
_atom_site_aniso_label
_atom_site_aniso_U_11
_atom_site_aniso_U_22
_atom_site_aniso_U_33
_atom_site_aniso_U_23
_atom_site_aniso_U_13
_atom_site_aniso_U_12
Fe1 0.0136(4) 0.0136(4) 0.0184(5) 0.0003(3) 0.0003(3) 0.0074(4)
O1 0.018(2) 0.018(2) 0.016(3) 0.000 0.000 0.0092(11)
O2 0.0235(16) 0.0153(15) 0.0287(15) 0.0026(12) 0.0028(12) 0.0127(13)
N1 0.0192(19) 0.0182(19) 0.0197(18) -0.0008(14) -0.0022(14) 0.0098(16)
N2 0.0173(18) 0.0184(18) 0.0205(16) 0.0004(14) -0.0004(14) 0.0108(15)
C1 0.018(2) 0.020(2) 0.023(2) 0.0003(17) 0.0016(17) 0.0091(19)
C2 0.025(2) 0.025(2) 0.023(2) 0.0008(18) 0.0045(19) 0.011(2)
C3 0.021(2) 0.030(3) 0.027(2) -0.0019(19) 0.0023(18) 0.017(2)
C4 0.021(2) 0.024(2) 0.020(2) -0.0058(17) -0.0039(17) 0.014(2)
C5 0.019(2) 0.018(2) 0.0166(18) -0.0040(16) -0.0042(15) 0.0124(18)
C6 0.019(2) 0.017(2) 0.026(2) 0.0044(17) 0.0043(18) 0.0076(19)
C7 0.026(2) 0.034(3) 0.023(2) -0.0008(17) 0.0018(17) 0.023(2)
Cl1 0.075(6) 0.158(9) 0.084(5) 0.061(6) 0.000 0.037(3)

loop_
_atom_type_symbol
_atom_type_description
_atom_type_scat_dispersion_real
_atom_type_scat_dispersion_imag
_atom_type_scat_source
C C 0.0181 0.0091 'International Tables Vol C Tables 4.2.6.8 and 6.1.1.4'
H H 0.0000 0.0000 'International Tables Vol C Tables 4.2.6.8 and 6.1.1.4'
N N 0.0311 0.0180 'International Tables Vol C Tables 4.2.6.8 and 6.1.1.4'
O O 0.0492 0.0322 'International Tables Vol C Tables 4.2.6.8 and 6.1.1.4'
Cl Cl 0.3639 0.7018 'International Tables Vol C Tables 4.2.6.8 and 6.1.1.4'
Fe Fe -1.1336 3.1974 'International Tables Vol C Tables 4.2.6.8 and 6.1.1.4'

loop_
_geom_angle_atom_site_label_1
_geom_angle_atom_site_label_2
_geom_angle_atom_site_label_3
_geom_angle
_geom_angle_site_symmetry_1
_geom_angle_site_symmetry_3
O1 Fe1 O2 90.59(8) . 3_565
O1 Fe1 O2 90.59(8) . 6_566
O2 Fe1 O2 178.83(17) 3_565 6_566
O1 Fe1 N1 144.71(9) . 4_666
O2 Fe1 N1 91.77(12) 3_565 4_666
O2 Fe1 N1 87.28(11) 6_566 4_666
O1 Fe1 N1 144.71(9) . .
O2 Fe1 N1 87.28(11) 3_565 .
O2 Fe1 N1 91.77(12) 6_566 .
N1 Fe1 N1 70.57(17) 4_666 .
O1 Fe1 N2 77.50(9) . 4_666
O2 Fe1 N2 86.96(11) 3_565 4_666
O2 Fe1 N2 93.29(12) 6_566 4_666
N1 Fe1 N2 67.48(12) 4_666 4_666
N1 Fe1 N2 137.42(13) . 4_666
O1 Fe1 N2 77.50(9) . .
O2 Fe1 N2 93.29(11) 3_565 .
O2 Fe1 N2 86.96(11) 6_566 .
N1 Fe1 N2 137.42(13) 4_666 .
N1 Fe1 N2 67.48(12) . .
N2 Fe1 N2 155.00(17) 4_666 .
Fe1 O1 Fe1 120.0 3_565 2_665
Fe1 O1 Fe1 120.000(1) 3_565 .
Fe1 O1 Fe1 120.000(1) 2_665 .
N2 O2 Fe1 108.9(2) . 2_665
C1 N1 C5 118.3(4) . .
C1 N1 Fe1 122.6(3) . .
C5 N1 Fe1 119.0(3) . .
C6 N2 O2 117.3(3) . .
C6 N2 Fe1 120.2(3) . .
O2 N2 Fe1 122.5(2) . .
N1 C1 C2 121.9(4) . .
N1 C1 C6 114.1(4) . .
C2 C1 C6 123.9(4) . .
C3 C2 C1 120.0(4) . .
C3 C2 H2 120.0 . .
C1 C2 H2 120.0 . .
C2 C3 C4 119.5(4) . .
C2 C3 H3 120.3 . .
C4 C3 H3 120.3 . .
C5 C4 C3 116.2(4) . .
C5 C4 C7 118.7(4) . .
C3 C4 C7 125.1(4) . .
N1 C5 C4 124.1(4) . .
N1 C5 C5 115.7(2) . 4_666
C4 C5 C5 120.2(2) . 4_666
N2 C6 C1 114.9(4) . .
N2 C6 H6 122.6 . .
C1 C6 H6 122.6 . .
C7 C7 C4 121.1(2) 4_666 .
C7 C7 H7 119.5 4_666 .
C4 C7 H7 119.5 . .

loop_
_geom_bond_atom_site_label_1
_geom_bond_atom_site_label_2
_geom_bond_distance
_geom_bond_site_symmetry_2
Fe1 O1 1.9064(9) .
Fe1 O2 1.988(3) 3_565
Fe1 O2 1.988(3) 6_566
Fe1 N1 2.243(4) 4_666
Fe1 N1 2.243(4) .
Fe1 N2 2.353(3) 4_666
Fe1 N2 2.353(3) .
O1 Fe1 1.9064(9) 3_565
O1 Fe1 1.9064(9) 2_665
O2 N2 1.341(4) .
O2 Fe1 1.988(3) 2_665
N1 C1 1.345(5) .
N1 C5 1.345(5) .
N2 C6 1.291(6) .
C1 C2 1.402(6) .
C1 C6 1.460(6) .
C2 C3 1.377(7) .
C2 H2 0.9500 .
C3 C4 1.422(6) .
C3 H3 0.9500 .
C4 C5 1.413(6) .
C4 C7 1.444(6) .
C5 C5 1.426(8) 4_666
C6 H6 0.9500 .
C7 C7 1.357(9) 4_666
C7 H7 0.9500 .

loop_
_geom_torsion_atom_site_label_1
_geom_torsion_atom_site_label_2
_geom_torsion_atom_site_label_3
_geom_torsion_atom_site_label_4
_geom_torsion
_geom_torsion_site_symmetry_1
_geom_torsion_site_symmetry_4
O2 Fe1 O1 Fe1 49.63(8) 3_565 3_565
O2 Fe1 O1 Fe1 -130.37(8) 6_566 3_565
N1 Fe1 O1 Fe1 -44.26(14) 4_666 3_565
N1 Fe1 O1 Fe1 135.74(14) . 3_565
N2 Fe1 O1 Fe1 -37.13(8) 4_666 3_565
N2 Fe1 O1 Fe1 142.87(8) . 3_565
O2 Fe1 O1 Fe1 -130.37(8) 3_565 2_665
O2 Fe1 O1 Fe1 49.63(8) 6_566 2_665
N1 Fe1 O1 Fe1 135.74(14) 4_666 2_665
N1 Fe1 O1 Fe1 -44.26(14) . 2_665
N2 Fe1 O1 Fe1 142.87(8) 4_666 2_665
N2 Fe1 O1 Fe1 -37.13(8) . 2_665
O1 Fe1 N1 C1 1.3(4) . .
O2 Fe1 N1 C1 88.5(3) 3_565 .
O2 Fe1 N1 C1 -92.2(3) 6_566 .
N1 Fe1 N1 C1 -178.7(4) 4_666 .
N2 Fe1 N1 C1 171.0(3) 4_666 .
N2 Fe1 N1 C1 -6.2(3) . .
O1 Fe1 N1 C5 -179.9(2) . .
O2 Fe1 N1 C5 -92.8(3) 3_565 .
O2 Fe1 N1 C5 86.6(3) 6_566 .
N1 Fe1 N1 C5 0.1(2) 4_666 .
N2 Fe1 N1 C5 -10.2(4) 4_666 .
N2 Fe1 N1 C5 172.5(3) . .
Fe1 O2 N2 C6 -165.2(3) 2_665 .
Fe1 O2 N2 Fe1 17.5(3) 2_665 .
O1 Fe1 N2 C6 -167.6(3) . .
O2 Fe1 N2 C6 -77.8(3) 3_565 .
O2 Fe1 N2 C6 101.1(3) 6_566 .
N1 Fe1 N2 C6 18.4(4) 4_666 .
N1 Fe1 N2 C6 7.9(3) . .
N2 Fe1 N2 C6 -167.6(3) 4_666 .
O1 Fe1 N2 O2 9.6(2) . .
O2 Fe1 N2 O2 99.4(3) 3_565 .
O2 Fe1 N2 O2 -81.7(2) 6_566 .
N1 Fe1 N2 O2 -164.4(2) 4_666 .
N1 Fe1 N2 O2 -174.9(3) . .
N2 Fe1 N2 O2 9.6(2) 4_666 .
C5 N1 C1 C2 2.6(6) . .
Fe1 N1 C1 C2 -178.7(3) . .
C5 N1 C1 C6 -174.4(4) . .
Fe1 N1 C1 C6 4.4(5) . .
N1 C1 C2 C3 -1.6(6) . .
C6 C1 C2 C3 175.0(4) . .
C1 C2 C3 C4 0.0(6) . .
C2 C3 C4 C5 0.5(6) . .
C2 C3 C4 C7 -178.7(4) . .
C1 N1 C5 C4 -2.0(6) . .
Fe1 N1 C5 C4 179.2(3) . .
C1 N1 C5 C5 178.6(4) . 4_666
Fe1 N1 C5 C5 -0.2(6) . 4_666
C3 C4 C5 N1 0.5(6) . .
C7 C4 C5 N1 179.8(4) . .
C3 C4 C5 C5 179.8(4) . 4_666
C7 C4 C5 C5 -0.9(7) . 4_666
O2 N2 C6 C1 174.1(3) . .
Fe1 N2 C6 C1 -8.5(5) . .
N1 C1 C6 N2 2.9(5) . .
C2 C1 C6 N2 -174.0(4) . .
C5 C4 C7 C7 -0.3(8) . 4_666
C3 C4 C7 C7 178.9(5) . 4_666
